data_4339342
loop_
_publ_author_name
'Homden, Damien M.'
'Redshaw, Carl'
'Hughes, David L.'

_publ_section_title
;
 Vanadium complexes possessing N2O2S2-based ligands: highly active
 procatalysts for the homopolymerization of ethylene and copolymerization
 of ethylene/1-hexene.
;
_journal_issue 25
_journal_name_full 'Inorganic chemistry'
_journal_page_first 10827
_journal_page_last 10839
_journal_paper_doi 10.1021/ic701461b
_journal_volume 46
_journal_year 2007
_chemical_formula_moiety 'C38 H42 Cl N2 O2 S2 V, C2 H3 N'
_chemical_formula_structural '[V Cl {OC6H2-Me-4,-tBu-6,CHN-C6H4-SCH2-2-)2].MeCN'
_chemical_formula_sum 'C40 H45 Cl N3 O2 S2 V'
_chemical_formula_weight 750.30
_chemical_name_common 'Compound 3'
_chemical_name_systematic
;
 ?
;
_space_group_IT_number 2
_symmetry_cell_setting triclinic
_symmetry_space_group_name_Hall '-P 1'
_symmetry_space_group_name_H-M 'P -1'
_atom_sites_solution_hydrogens geom
_atom_sites_solution_primary direct
_atom_sites_solution_secondary difmap
_audit_creation_method 'SHELXL-97 and CrysAlis RED'
_cell_angle_alpha 84.560(6)
_cell_angle_beta 84.449(6)
_cell_angle_gamma 76.692(7)
_cell_formula_units_Z 2
_cell_length_a 9.6892(7)
_cell_length_b 11.7442(10)
_cell_length_c 17.1594(8)
_cell_measurement_temperature 140(1)
_cell_volume 1885.9(2)
_computing_cell_refinement
;
 CrysAlis RED, Oxford Diffraction Ltd., Version 1.171.29.9 
;
_computing_data_collection
;
 CrysAlis CCD, Oxford Diffraction Ltd., Version 1.171.29.9 
;
_computing_data_reduction
;
 CrysAlis RED, Oxford Diffraction Ltd., Version 1.171.29.9 
;
_computing_molecular_graphics 'ORTEP (Johnson, 1971)'
_computing_publication_material 'SHELXL-97 (Sheldrick, 1997b)'
_computing_structure_refinement 'SHELXL-97 (Sheldrick, 1997b)'
_computing_structure_solution 'SHELXS-97 (Sheldrick, 1997a)'
_diffrn_ambient_temperature 140(1)
_diffrn_detector_area_resol_mean 16.0050
_diffrn_measured_fraction_theta_full 0.966
_diffrn_measured_fraction_theta_max 0.966
_diffrn_measurement_device_type 'Oxford Diffraction Xcalibur 3/CCD'
_diffrn_measurement_method 'Thin slice \f and \w scans'
_diffrn_radiation_monochromator graphite
_diffrn_radiation_source 'Enhance (Mo) X-ray Source'
_diffrn_radiation_type Mo-K\a
_diffrn_radiation_wavelength 0.71073
_diffrn_reflns_av_R_equivalents 0.0716
_diffrn_reflns_av_sigmaI/netI 0.0924
_diffrn_reflns_limit_h_max 13
_diffrn_reflns_limit_h_min -13
_diffrn_reflns_limit_k_max 16
_diffrn_reflns_limit_k_min -16
_diffrn_reflns_limit_l_max 24
_diffrn_reflns_limit_l_min -24
_diffrn_reflns_number 28521
_diffrn_reflns_theta_full 30.00
_diffrn_reflns_theta_max 30.00
_diffrn_reflns_theta_min 3.75
_exptl_absorpt_coefficient_mu 0.483
_exptl_absorpt_correction_T_max 1.064
_exptl_absorpt_correction_T_min 0.945
_exptl_absorpt_correction_type multi-scan
_exptl_absorpt_process_details
;
 CrysAlis RED, Oxford Diffraction Ltd., Version 1.171.29.9 
 Empirical absorption correction using spherical harmonics,
  implemented in SCALE3 ABSPACK scaling algorithm.
;
_exptl_crystal_colour 'deep red'
_exptl_crystal_density_diffrn 1.321
_exptl_crystal_density_method 'not measured'
_exptl_crystal_description prism
_exptl_crystal_F_000 788
_exptl_crystal_size_max 0.73
_exptl_crystal_size_mid 0.24
_exptl_crystal_size_min 0.10
_refine_diff_density_max 0.631
_refine_diff_density_min -0.514
_refine_diff_density_rms 0.063
_refine_ls_extinction_method none
_refine_ls_goodness_of_fit_ref 0.923
_refine_ls_hydrogen_treatment constr
_refine_ls_matrix_type full
_refine_ls_number_parameters 445
_refine_ls_number_reflns 10633
_refine_ls_number_restraints 0
_refine_ls_restrained_S_all 0.923
_refine_ls_R_factor_all 0.0890
_refine_ls_R_factor_gt 0.0439
_refine_ls_shift/su_max 0.001
_refine_ls_shift/su_mean 0.000
_refine_ls_structure_factor_coef Fsqd
_refine_ls_weighting_details 'calc w=1/[\s^2^(Fo^2^)+(0.0375P)^2^+0.0000P] where P=(Fo^2^+2Fc^2^)/3'
_refine_ls_weighting_scheme calc
_refine_ls_wR_factor_gt 0.0837
_refine_ls_wR_factor_ref 0.0931
_reflns_number_gt 6842
_reflns_number_total 10633
_reflns_threshold_expression I>2sigma(I)
_cod_data_source_file ic701461b-file001.cif
_cod_data_source_block damienh18
_cod_depositor_comments
;
The following automatic conversions were performed:

'_symmetry_cell_setting' value 'Triclinic' changed to 'triclinic'
according to
/usr/data/users/saulius/automatic-downloads/retrospective/ACS/lib/dictionaries/cif_core.dic
dictionary named 'cif_core.dic' version 2.4.2 from 2011-04-26.

Automatic conversion script
Id: cif_fix_values 2281 2013-09-26 08:29:07Z andrius 
;
_cod_original_sg_symbol_H-M P-1
_cod_database_code 4339342

loop_
_symmetry_equiv_pos_as_xyz
'x, y, z'
'-x, -y, -z'

loop_
_atom_site_label
_atom_site_type_symbol
_atom_site_fract_x
_atom_site_fract_y
_atom_site_fract_z
_atom_site_U_iso_or_equiv
_atom_site_adp_type
_atom_site_occupancy
_atom_site_symmetry_multiplicity
_atom_site_calc_flag
_atom_site_refinement_flags
V V 0.52458(3) 0.71395(3) 0.253372(19) 0.01701(8) Uani 1 1 d .
Cl Cl 0.37890(5) 0.61977(4) 0.34450(3) 0.02168(11) Uani 1 1 d .
O1A O 0.68573(13) 0.64531(11) 0.30717(8) 0.0202(3) Uani 1 1 d .
C1A C 0.77080(19) 0.69275(15) 0.34334(11) 0.0170(4) Uani 1 1 d .
C2A C 0.73252(18) 0.81209(15) 0.36115(11) 0.0173(4) Uani 1 1 d .
C3A C 0.82963(19) 0.86021(16) 0.39682(11) 0.0194(4) Uani 1 1 d .
H3A H 0.8049 0.9387 0.4077 0.023 Uiso 1 1 calc R
C4A C 0.95944(19) 0.79346(16) 0.41561(11) 0.0186(4) Uani 1 1 d .
C41A C 1.06664(19) 0.84208(17) 0.45228(12) 0.0243(4) Uani 1 1 d .
H41A H 1.0344 0.9256 0.4533 0.036 Uiso 1 1 calc R
H41B H 1.1565 0.8242 0.4220 0.036 Uiso 1 1 calc R
H41C H 1.0774 0.8074 0.5049 0.036 Uiso 1 1 calc R
C5A C 0.99147(19) 0.67429(16) 0.40075(11) 0.0186(4) Uani 1 1 d .
H5A H 1.0785 0.6283 0.4147 0.022 Uiso 1 1 calc R
C6A C 0.90148(18) 0.62114(15) 0.36663(11) 0.0170(4) Uani 1 1 d .
C61A C 0.93817(19) 0.48963(16) 0.35434(12) 0.0203(4) Uani 1 1 d .
C62A C 1.0833(2) 0.42968(17) 0.38514(13) 0.0285(5) Uani 1 1 d .
H62A H 1.0810 0.4406 0.4400 0.043 Uiso 1 1 calc R
H62B H 1.1562 0.4638 0.3569 0.043 Uiso 1 1 calc R
H62C H 1.1031 0.3473 0.3777 0.043 Uiso 1 1 calc R
C63A C 0.8243(2) 0.43077(17) 0.39949(12) 0.0261(4) Uani 1 1 d .
H63A H 0.8197 0.4431 0.4543 0.039 Uiso 1 1 calc R
H63B H 0.8490 0.3481 0.3928 0.039 Uiso 1 1 calc R
H63C H 0.7335 0.4644 0.3795 0.039 Uiso 1 1 calc R
C64A C 0.9460(2) 0.46998(18) 0.26663(12) 0.0272(5) Uani 1 1 d .
H64A H 0.9690 0.3873 0.2600 0.041 Uiso 1 1 calc R
H64B H 1.0182 0.5054 0.2388 0.041 Uiso 1 1 calc R
H64C H 0.8558 0.5050 0.2463 0.041 Uiso 1 1 calc R
C7A C 0.59435(19) 0.88634(16) 0.35015(11) 0.0195(4) Uani 1 1 d .
H7A H 0.5780 0.9617 0.3669 0.023 Uiso 1 1 calc R
N8A N 0.48935(15) 0.85920(13) 0.31912(9) 0.0174(3) Uani 1 1 d .
C11A C 0.35404(18) 0.94054(15) 0.32217(11) 0.0175(4) Uani 1 1 d .
C12A C 0.2562(2) 0.93582(16) 0.26817(12) 0.0212(4) Uani 1 1 d .
C13A C 0.1258(2) 1.01670(18) 0.26931(13) 0.0280(5) Uani 1 1 d .
H13A H 0.0620 1.0151 0.2325 0.034 Uiso 1 1 calc R
C14A C 0.0907(2) 1.09855(18) 0.32408(13) 0.0303(5) Uani 1 1 d .
H14A H 0.0037 1.1524 0.3241 0.036 Uiso 1 1 calc R
C15A C 0.1852(2) 1.10081(17) 0.37938(13) 0.0262(5) Uani 1 1 d .
H15A H 0.1608 1.1553 0.4172 0.031 Uiso 1 1 calc R
C16A C 0.3149(2) 1.02259(16) 0.37833(12) 0.0210(4) Uani 1 1 d .
H16A H 0.3775 1.0245 0.4158 0.025 Uiso 1 1 calc R
S17A S 0.29989(5) 0.83260(4) 0.19479(3) 0.02083(11) Uani 1 1 d .
C18A C 0.1567(2) 0.75255(17) 0.21028(12) 0.0241(4) Uani 1 1 d .
H18A H 0.1789 0.6896 0.2511 0.029 Uiso 1 1 calc R
H18B H 0.0682 0.8051 0.2270 0.029 Uiso 1 1 calc R
O1B O 0.61449(13) 0.80469(11) 0.17463(8) 0.0213(3) Uani 1 1 d .
C1B C 0.69795(18) 0.78187(16) 0.11035(11) 0.0191(4) Uani 1 1 d .
C2B C 0.73317(19) 0.66844(17) 0.08251(11) 0.0207(4) Uani 1 1 d .
C3B C 0.8314(2) 0.64413(18) 0.01687(12) 0.0252(4) Uani 1 1 d .
H3B H 0.8567 0.5684 0.0004 0.030 Uiso 1 1 calc R
C4B C 0.8905(2) 0.73036(19) -0.02314(12) 0.0261(5) Uani 1 1 d .
C41B C 0.9991(2) 0.7051(2) -0.09229(14) 0.0381(6) Uani 1 1 d .
H41D H 1.0152 0.6238 -0.1022 0.057 Uiso 1 1 calc R
H41E H 1.0868 0.7225 -0.0808 0.057 Uiso 1 1 calc R
H41F H 0.9644 0.7530 -0.1379 0.057 Uiso 1 1 calc R
C5B C 0.8453(2) 0.84412(18) 0.00164(12) 0.0246(4) Uani 1 1 d .
H5B H 0.8810 0.9035 -0.0273 0.030 Uiso 1 1 calc R
C6B C 0.75120(19) 0.87435(17) 0.06605(11) 0.0202(4) Uani 1 1 d .
C61B C 0.7093(2) 0.99975(17) 0.09173(12) 0.0225(4) Uani 1 1 d .
C62B C 0.5467(2) 1.04377(19) 0.10469(14) 0.0358(5) Uani 1 1 d .
H62D H 0.5252 1.1225 0.1207 0.054 Uiso 1 1 calc R
H62E H 0.5096 0.9937 0.1448 0.054 Uiso 1 1 calc R
H62F H 0.5040 1.0426 0.0567 0.054 Uiso 1 1 calc R
C63B C 0.7611(2) 1.08668(19) 0.02997(13) 0.0338(5) Uani 1 1 d .
H63D H 0.7333 1.1642 0.0480 0.051 Uiso 1 1 calc R
H63E H 0.7195 1.0855 -0.0184 0.051 Uiso 1 1 calc R
H63F H 0.8629 1.0648 0.0216 0.051 Uiso 1 1 calc R
C64B C 0.7784(2) 1.00392(19) 0.16771(13) 0.0358(5) Uani 1 1 d .
H64D H 0.7529 1.0824 0.1842 0.054 Uiso 1 1 calc R
H64E H 0.8799 0.9804 0.1587 0.054 Uiso 1 1 calc R
H64F H 0.7456 0.9516 0.2079 0.054 Uiso 1 1 calc R
C7B C 0.65998(19) 0.57828(17) 0.11327(12) 0.0213(4) Uani 1 1 d .
H7B H 0.6806 0.5098 0.0871 0.026 Uiso 1 1 calc R
N8B N 0.56818(16) 0.58263(13) 0.17373(9) 0.0192(3) Uani 1 1 d .
C11B C 0.4934(2) 0.48944(16) 0.18509(11) 0.0200(4) Uani 1 1 d .
C12B C 0.3661(2) 0.49987(16) 0.15095(11) 0.0209(4) Uani 1 1 d .
C13B C 0.2944(2) 0.40931(18) 0.16515(12) 0.0254(4) Uani 1 1 d .
H13B H 0.2102 0.4151 0.1418 0.030 Uiso 1 1 calc R
C14B C 0.3462(2) 0.31113(18) 0.21332(13) 0.0292(5) Uani 1 1 d .
H14B H 0.2962 0.2518 0.2232 0.035 Uiso 1 1 calc R
C15B C 0.4726(2) 0.30130(17) 0.24686(13) 0.0293(5) Uani 1 1 d .
H15B H 0.5083 0.2347 0.2789 0.035 Uiso 1 1 calc R
C16B C 0.5466(2) 0.38916(17) 0.23335(12) 0.0247(4) Uani 1 1 d .
H16B H 0.6317 0.3819 0.2562 0.030 Uiso 1 1 calc R
S17B S 0.30416(6) 0.62351(5) 0.08435(3) 0.02635(12) Uani 1 1 d .
C18B C 0.1404(2) 0.70229(17) 0.13422(12) 0.0262(5) Uani 1 1 d .
H18C H 0.0957 0.7662 0.0985 0.031 Uiso 1 1 calc R
H18D H 0.0762 0.6494 0.1454 0.031 Uiso 1 1 calc R
N31 N 0.5987(3) 0.1455(2) 0.43999(16) 0.0686(8) Uani 1 1 d .
C32 C 0.5344(3) 0.2333(2) 0.45650(14) 0.0371(5) Uani 1 1 d .
C33 C 0.4505(3) 0.3459(2) 0.47756(14) 0.0392(6) Uani 1 1 d .
H33A H 0.4545 0.4030 0.4340 0.059 Uiso 1 1 calc R
H33B H 0.4876 0.3692 0.5219 0.059 Uiso 1 1 calc R
H33C H 0.3536 0.3403 0.4908 0.059 Uiso 1 1 calc R

loop_
_atom_site_aniso_label
_atom_site_aniso_U_11
_atom_site_aniso_U_22
_atom_site_aniso_U_33
_atom_site_aniso_U_23
_atom_site_aniso_U_13
_atom_site_aniso_U_12
V 0.01981(17) 0.01557(15) 0.01668(18) -0.00341(12) -0.00109(12) -0.00527(12)
Cl 0.0232(2) 0.0207(2) 0.0212(3) 0.00061(18) -0.00101(18) -0.00631(18)
O1A 0.0206(7) 0.0155(6) 0.0264(8) -0.0061(5) -0.0054(5) -0.0045(5)
C1A 0.0209(9) 0.0155(9) 0.0153(10) -0.0012(7) 0.0004(7) -0.0061(7)
C2A 0.0180(9) 0.0143(8) 0.0190(10) -0.0028(7) -0.0011(7) -0.0015(7)
C3A 0.0254(10) 0.0141(8) 0.0191(10) -0.0043(7) -0.0001(8) -0.0050(7)
C4A 0.0201(9) 0.0164(9) 0.0198(10) -0.0027(7) 0.0005(7) -0.0054(7)
C41A 0.0224(10) 0.0219(10) 0.0310(12) -0.0049(8) -0.0036(8) -0.0082(8)
C5A 0.0180(9) 0.0177(9) 0.0190(10) -0.0011(7) -0.0003(7) -0.0024(7)
C6A 0.0201(9) 0.0134(8) 0.0167(10) -0.0019(7) 0.0015(7) -0.0031(7)
C61A 0.0225(10) 0.0133(9) 0.0242(11) -0.0044(7) -0.0024(8) -0.0010(7)
C62A 0.0277(11) 0.0162(9) 0.0403(14) -0.0045(9) -0.0069(9) 0.0006(8)
C63A 0.0329(11) 0.0170(9) 0.0287(12) 0.0000(8) -0.0025(9) -0.0069(8)
C64A 0.0312(11) 0.0203(10) 0.0287(12) -0.0088(8) -0.0003(9) -0.0011(8)
C7A 0.0292(11) 0.0125(8) 0.0173(10) -0.0025(7) -0.0014(8) -0.0050(8)
N8A 0.0195(8) 0.0143(7) 0.0179(8) -0.0012(6) -0.0017(6) -0.0026(6)
C11A 0.0190(9) 0.0136(8) 0.0191(10) 0.0002(7) -0.0006(7) -0.0028(7)
C12A 0.0264(10) 0.0159(9) 0.0213(11) -0.0012(8) -0.0028(8) -0.0042(8)
C13A 0.0276(11) 0.0233(10) 0.0326(13) 0.0002(9) -0.0125(9) -0.0012(9)
C14A 0.0252(11) 0.0207(10) 0.0403(14) -0.0020(9) -0.0051(9) 0.0056(8)
C15A 0.0306(11) 0.0152(9) 0.0317(12) -0.0047(8) 0.0008(9) -0.0032(8)
C16A 0.0246(10) 0.0163(9) 0.0219(11) -0.0027(8) -0.0018(8) -0.0037(8)
S17A 0.0249(3) 0.0197(2) 0.0192(3) -0.00172(18) -0.00482(19) -0.00637(19)
C18A 0.0229(10) 0.0235(10) 0.0273(12) 0.0000(8) -0.0056(8) -0.0075(8)
O1B 0.0285(7) 0.0173(7) 0.0193(7) -0.0061(5) 0.0035(6) -0.0082(6)
C1B 0.0190(9) 0.0226(10) 0.0167(10) -0.0023(8) -0.0031(7) -0.0057(8)
C2B 0.0233(10) 0.0227(10) 0.0178(10) -0.0044(8) -0.0013(8) -0.0077(8)
C3B 0.0294(11) 0.0259(10) 0.0225(11) -0.0111(8) 0.0013(8) -0.0081(9)
C4B 0.0263(11) 0.0357(12) 0.0200(11) -0.0081(9) 0.0005(8) -0.0130(9)
C41B 0.0407(13) 0.0471(14) 0.0325(14) -0.0158(11) 0.0130(10) -0.0234(11)
C5B 0.0254(10) 0.0309(11) 0.0216(11) -0.0010(9) -0.0028(8) -0.0146(9)
C6B 0.0204(10) 0.0236(10) 0.0190(10) -0.0009(8) -0.0057(8) -0.0084(8)
C61B 0.0270(11) 0.0223(10) 0.0211(11) -0.0012(8) -0.0034(8) -0.0106(8)
C62B 0.0357(13) 0.0254(11) 0.0466(15) -0.0066(10) -0.0008(10) -0.0066(10)
C63B 0.0431(13) 0.0263(11) 0.0344(14) 0.0041(10) -0.0040(10) -0.0149(10)
C64B 0.0559(15) 0.0270(11) 0.0310(13) -0.0052(9) -0.0149(11) -0.0165(11)
C7B 0.0241(10) 0.0176(9) 0.0232(11) -0.0078(8) -0.0022(8) -0.0042(8)
N8B 0.0222(8) 0.0172(8) 0.0203(9) -0.0020(6) -0.0036(7) -0.0075(6)
C11B 0.0269(10) 0.0180(9) 0.0174(10) -0.0070(7) 0.0016(8) -0.0086(8)
C12B 0.0266(10) 0.0187(9) 0.0193(10) -0.0060(8) -0.0003(8) -0.0075(8)
C13B 0.0249(11) 0.0267(11) 0.0276(12) -0.0089(9) 0.0004(8) -0.0101(9)
C14B 0.0352(12) 0.0211(10) 0.0339(13) -0.0057(9) 0.0059(9) -0.0133(9)
C15B 0.0422(13) 0.0169(10) 0.0287(12) -0.0034(8) 0.0005(9) -0.0067(9)
C16B 0.0285(11) 0.0194(10) 0.0264(12) -0.0048(8) -0.0031(8) -0.0038(8)
S17B 0.0346(3) 0.0253(3) 0.0212(3) -0.0010(2) -0.0066(2) -0.0094(2)
C18B 0.0268(11) 0.0213(10) 0.0321(12) 0.0016(9) -0.0113(9) -0.0068(8)
N31 0.094(2) 0.0362(13) 0.074(2) -0.0220(13) -0.0372(15) 0.0084(13)
C32 0.0508(15) 0.0278(12) 0.0356(14) -0.0030(10) -0.0195(11) -0.0079(11)
C33 0.0500(15) 0.0305(12) 0.0345(14) -0.0026(10) -0.0054(11) -0.0026(11)

loop_
_atom_type_symbol
_atom_type_description
_atom_type_scat_dispersion_real
_atom_type_scat_dispersion_imag
_atom_type_scat_source
C C 0.0033 0.0016 'International Tables Vol C Tables 4.2.6.8 and 6.1.1.4'
H H 0.0000 0.0000 'International Tables Vol C Tables 4.2.6.8 and 6.1.1.4'
N N 0.0061 0.0033 'International Tables Vol C Tables 4.2.6.8 and 6.1.1.4'
O O 0.0106 0.0060 'International Tables Vol C Tables 4.2.6.8 and 6.1.1.4'
S S 0.1246 0.1234 'International Tables Vol C Tables 4.2.6.8 and 6.1.1.4'
Cl Cl 0.1484 0.1585 'International Tables Vol C Tables 4.2.6.8 and 6.1.1.4'
V V 0.3005 0.5294 'International Tables Vol C Tables 4.2.6.8 and 6.1.1.4'

loop_
_geom_angle_atom_site_label_1
_geom_angle_atom_site_label_2
_geom_angle_atom_site_label_3
_geom_angle
O1A V O1B 97.31(6)
O1A V N8A 89.81(6)
O1B V N8A 85.82(6)
O1A V N8B 92.78(6)
O1B V N8B 86.36(6)
N8A V N8B 172.01(6)
O1A V Cl 91.43(4)
O1B V Cl 171.00(4)
N8A V Cl 92.08(4)
N8B V Cl 95.40(4)
O1A V S17A 171.03(4)
O1B V S17A 82.76(4)
N8A V S17A 81.25(4)
N8B V S17A 96.17(4)
Cl V S17A 88.275(19)
C1A O1A V 131.09(12)
O1A C1A C6A 118.83(16)
O1A C1A C2A 121.59(16)
C6A C1A C2A 119.57(17)
C3A C2A C1A 119.51(16)
C3A C2A C7A 117.00(16)
C1A C2A C7A 123.34(16)
C4A C3A C2A 121.30(17)
C4A C3A H3A 119.3
C2A C3A H3A 119.3
C3A C4A C5A 117.85(17)
C3A C4A C41A 122.84(17)
C5A C4A C41A 119.30(16)
C4A C41A H41A 109.5
C4A C41A H41B 109.5
H41A C41A H41B 109.5
C4A C41A H41C 109.5
H41A C41A H41C 109.5
H41B C41A H41C 109.5
C6A C5A C4A 123.99(17)
C6A C5A H5A 118.0
C4A C5A H5A 118.0
C5A C6A C1A 117.58(16)
C5A C6A C61A 122.29(16)
C1A C6A C61A 120.12(16)
C6A C61A C64A 110.55(16)
C6A C61A C62A 110.97(15)
C64A C61A C62A 107.85(16)
C6A C61A C63A 109.71(15)
C64A C61A C63A 109.64(16)
C62A C61A C63A 108.08(16)
C61A C62A H62A 109.5
C61A C62A H62B 109.5
H62A C62A H62B 109.5
C61A C62A H62C 109.5
H62A C62A H62C 109.5
H62B C62A H62C 109.5
C61A C63A H63A 109.5
C61A C63A H63B 109.5
H63A C63A H63B 109.5
C61A C63A H63C 109.5
H63A C63A H63C 109.5
H63B C63A H63C 109.5
C61A C64A H64A 109.5
C61A C64A H64B 109.5
H64A C64A H64B 109.5
C61A C64A H64C 109.5
H64A C64A H64C 109.5
H64B C64A H64C 109.5
N8A C7A C2A 126.89(17)
N8A C7A H7A 116.6
C2A C7A H7A 116.6
C7A N8A C11A 118.26(16)
C7A N8A V 120.67(12)
C11A N8A V 120.50(12)
C16A C11A C12A 118.67(17)
C16A C11A N8A 122.17(17)
C12A C11A N8A 119.14(17)
C13A C12A C11A 119.53(19)
C13A C12A S17A 119.54(15)
C11A C12A S17A 120.85(14)
C14A C13A C12A 120.79(19)
C14A C13A H13A 119.6
C12A C13A H13A 119.6
C13A C14A C15A 119.83(19)
C13A C14A H14A 120.1
C15A C14A H14A 120.1
C16A C15A C14A 120.0(2)
C16A C15A H15A 120.0
C14A C15A H15A 120.0
C15A C16A C11A 121.08(18)
C15A C16A H16A 119.5
C11A C16A H16A 119.5
C12A S17A C18A 103.70(9)
C12A S17A V 95.43(6)
C18A S17A V 111.06(6)
C18B C18A S17A 109.36(14)
C18B C18A H18A 109.8
S17A C18A H18A 109.8
C18B C18A H18B 109.8
S17A C18A H18B 109.8
H18A C18A H18B 108.3
C1B O1B V 135.13(12)
O1B C1B C2B 121.43(16)
O1B C1B C6B 119.50(17)
C2B C1B C6B 119.04(17)
C3B C2B C1B 120.23(17)
C3B C2B C7B 117.26(18)
C1B C2B C7B 122.13(17)
C4B C3B C2B 121.09(19)
C4B C3B H3B 119.5
C2B C3B H3B 119.5
C3B C4B C5B 117.60(18)
C3B C4B C41B 121.8(2)
C5B C4B C41B 120.61(18)
C4B C41B H41D 109.5
C4B C41B H41E 109.5
H41D C41B H41E 109.5
C4B C41B H41F 109.5
H41D C41B H41F 109.5
H41E C41B H41F 109.5
C6B C5B C4B 124.58(18)
C6B C5B H5B 117.7
C4B C5B H5B 117.7
C5B C6B C1B 117.08(18)
C5B C6B C61B 122.13(17)
C1B C6B C61B 120.74(17)
C6B C61B C63B 111.68(17)
C6B C61B C64B 108.90(16)
C63B C61B C64B 107.81(17)
C6B C61B C62B 112.23(16)
C63B C61B C62B 106.40(17)
C64B C61B C62B 109.70(18)
C61B C62B H62D 109.5
C61B C62B H62E 109.5
H62D C62B H62E 109.5
C61B C62B H62F 109.5
H62D C62B H62F 109.5
H62E C62B H62F 109.5
C61B C63B H63D 109.5
C61B C63B H63E 109.5
H63D C63B H63E 109.5
C61B C63B H63F 109.5
H63D C63B H63F 109.5
H63E C63B H63F 109.5
C61B C64B H64D 109.5
C61B C64B H64E 109.5
H64D C64B H64E 109.5
C61B C64B H64F 109.5
H64D C64B H64F 109.5
H64E C64B H64F 109.5
N8B C7B C2B 126.70(18)
N8B C7B H7B 116.7
C2B C7B H7B 116.7
C7B N8B C11B 115.83(16)
C7B N8B V 124.69(13)
C11B N8B V 119.48(12)
C12B C11B C16B 119.90(17)
C12B C11B N8B 120.62(16)
C16B C11B N8B 119.44(17)
C13B C12B C11B 119.02(18)
C13B C12B S17B 121.02(15)
C11B C12B S17B 119.80(14)
C14B C13B C12B 121.06(19)
C14B C13B H13B 119.5
C12B C13B H13B 119.5
C13B C14B C15B 119.57(18)
C13B C14B H14B 120.2
C15B C14B H14B 120.2
C16B C15B C14B 120.68(19)
C16B C15B H15B 119.7
C14B C15B H15B 119.7
C15B C16B C11B 119.76(19)
C15B C16B H16B 120.1
C11B C16B H16B 120.1
C12B S17B C18B 104.29(9)
C18A C18B S17B 115.82(13)
C18A C18B H18C 108.3
S17B C18B H18C 108.3
C18A C18B H18D 108.3
S17B C18B H18D 108.3
H18C C18B H18D 107.4
N31 C32 C33 179.4(3)
C32 C33 H33A 109.5
C32 C33 H33B 109.5
H33A C33 H33B 109.5
C32 C33 H33C 109.5
H33A C33 H33C 109.5
H33B C33 H33C 109.5

loop_
_geom_bond_atom_site_label_1
_geom_bond_atom_site_label_2
_geom_bond_distance
V O1A 1.8704(13)
V O1B 1.9096(13)
V N8A 2.0788(16)
V N8B 2.1006(16)
V Cl 2.3717(6)
V S17A 2.5403(6)
O1A C1A 1.323(2)
C1A C6A 1.419(2)
C1A C2A 1.420(2)
C2A C3A 1.415(2)
C2A C7A 1.438(2)
C3A C4A 1.370(2)
C3A H3A 0.9300
C4A C5A 1.404(2)
C4A C41A 1.506(2)
C41A H41A 0.9600
C41A H41B 0.9600
C41A H41C 0.9600
C5A C6A 1.382(3)
C5A H5A 0.9300
C6A C61A 1.533(2)
C61A C64A 1.536(3)
C61A C62A 1.539(3)
C61A C63A 1.542(3)
C62A H62A 0.9600
C62A H62B 0.9600
C62A H62C 0.9600
C63A H63A 0.9600
C63A H63B 0.9600
C63A H63C 0.9600
C64A H64A 0.9600
C64A H64B 0.9600
C64A H64C 0.9600
C7A N8A 1.306(2)
C7A H7A 0.9300
N8A C11A 1.433(2)
C11A C16A 1.392(3)
C11A C12A 1.402(3)
C12A C13A 1.394(3)
C12A S17A 1.784(2)
C13A C14A 1.372(3)
C13A H13A 0.9300
C14A C15A 1.387(3)
C14A H14A 0.9300
C15A C16A 1.375(3)
C15A H15A 0.9300
C16A H16A 0.9300
S17A C18A 1.8335(19)
C18A C18B 1.518(3)
C18A H18A 0.9700
C18A H18B 0.9700
O1B C1B 1.314(2)
C1B C2B 1.414(3)
C1B C6B 1.432(2)
C2B C3B 1.409(3)
C2B C7B 1.439(3)
C3B C4B 1.372(3)
C3B H3B 0.9300
C4B C5B 1.400(3)
C4B C41B 1.512(3)
C41B H41D 0.9600
C41B H41E 0.9600
C41B H41F 0.9600
C5B C6B 1.382(3)
C5B H5B 0.9300
C6B C61B 1.530(3)
C61B C63B 1.531(3)
C61B C64B 1.531(3)
C61B C62B 1.543(3)
C62B H62D 0.9600
C62B H62E 0.9600
C62B H62F 0.9600
C63B H63D 0.9600
C63B H63E 0.9600
C63B H63F 0.9600
C64B H64D 0.9600
C64B H64E 0.9600
C64B H64F 0.9600
C7B N8B 1.296(2)
C7B H7B 0.9300
N8B C11B 1.435(2)
C11B C12B 1.391(3)
C11B C16B 1.399(3)
C12B C13B 1.390(3)
C12B S17B 1.786(2)
C13B C14B 1.378(3)
C13B H13B 0.9300
C14B C15B 1.380(3)
C14B H14B 0.9300
C15B C16B 1.377(3)
C15B H15B 0.9300
C16B H16B 0.9300
S17B C18B 1.822(2)
C18B H18C 0.9700
C18B H18D 0.9700
N31 C32 1.121(3)
C32 C33 1.442(3)
C33 H33A 0.9600
C33 H33B 0.9600
C33 H33C 0.9600

loop_
_geom_torsion_atom_site_label_1
_geom_torsion_atom_site_label_2
_geom_torsion_atom_site_label_3
_geom_torsion_atom_site_label_4
_geom_torsion
O1B V O1A C1A 60.35(16)
N8A V O1A C1A -25.41(16)
N8B V O1A C1A 147.04(15)
Cl V O1A C1A -117.48(15)
S17A V O1A C1A -29.5(4)
V O1A C1A C6A -168.06(12)
V O1A C1A C2A 13.7(3)
O1A C1A C2A C3A -177.27(16)
C6A C1A C2A C3A 4.5(3)
O1A C1A C2A C7A 7.5(3)
C6A C1A C2A C7A -170.74(17)
C1A C2A C3A C4A -0.9(3)
C7A C2A C3A C4A 174.62(17)
C2A C3A C4A C5A -2.1(3)
C2A C3A C4A C41A 178.87(18)
C3A C4A C5A C6A 1.6(3)
C41A C4A C5A C6A -179.30(17)
C4A C5A C6A C1A 1.9(3)
C4A C5A C6A C61A -177.58(17)
O1A C1A C6A C5A 176.83(16)
C2A C1A C6A C5A -4.9(3)
O1A C1A C6A C61A -3.7(3)
C2A C1A C6A C61A 174.57(16)
C5A C6A C61A C64A -119.21(19)
C1A C6A C61A C64A 61.3(2)
C5A C6A C61A C62A 0.4(2)
C1A C6A C61A C62A -179.04(17)
C5A C6A C61A C63A 119.76(19)
C1A C6A C61A C63A -59.7(2)
C3A C2A C7A N8A -179.52(18)
C1A C2A C7A N8A -4.2(3)
C2A C7A N8A C11A 172.42(17)
C2A C7A N8A V -16.1(3)
O1A V N8A C7A 25.09(14)
O1B V N8A C7A -72.25(14)
N8B V N8A C7A -83.9(5)
Cl V N8A C7A 116.51(13)
S17A V N8A C7A -155.56(14)
O1A V N8A C11A -163.66(13)
O1B V N8A C11A 98.99(13)
N8B V N8A C11A 87.3(4)
Cl V N8A C11A -72.24(12)
S17A V N8A C11A 15.69(12)
C7A N8A C11A C16A -23.5(2)
V N8A C11A C16A 165.05(14)
C7A N8A C11A C12A 158.08(17)
V N8A C11A C12A -13.4(2)
C16A C11A C12A C13A 3.3(3)
N8A C11A C12A C13A -178.24(16)
C16A C11A C12A S17A -179.97(14)
N8A C11A C12A S17A -1.5(2)
C11A C12A C13A C14A -1.9(3)
S17A C12A C13A C14A -178.70(16)
C12A C13A C14A C15A -0.4(3)
C13A C14A C15A C16A 1.2(3)
C14A C15A C16A C11A 0.2(3)
C12A C11A C16A C15A -2.5(3)
N8A C11A C16A C15A 179.09(16)
C13A C12A S17A C18A -58.77(18)
C11A C12A S17A C18A 124.48(15)
C13A C12A S17A V -172.02(15)
C11A C12A S17A V 11.23(15)
O1A V S17A C12A -8.3(3)
O1B V S17A C12A -99.34(7)
N8A V S17A C12A -12.48(7)
N8B V S17A C12A 175.14(7)
Cl V S17A C12A 79.89(6)
O1A V S17A C18A -115.3(3)
O1B V S17A C18A 153.72(8)
N8A V S17A C18A -119.43(8)
N8B V S17A C18A 68.19(8)
Cl V S17A C18A -27.05(7)
C12A S17A C18A C18B 155.06(13)
V S17A C18A C18B -103.51(13)
O1A V O1B C1B 76.48(17)
N8A V O1B C1B 165.75(17)
N8B V O1B C1B -15.86(17)
Cl V O1B C1B -117.5(3)
S17A V O1B C1B -112.56(17)
V O1B C1B C2B 4.5(3)
V O1B C1B C6B -177.40(12)
O1B C1B C2B C3B -175.13(17)
C6B C1B C2B C3B 6.8(3)
O1B C1B C2B C7B 12.1(3)
C6B C1B C2B C7B -165.96(17)
C1B C2B C3B C4B -2.6(3)
C7B C2B C3B C4B 170.50(18)
C2B C3B C4B C5B -2.5(3)
C2B C3B C4B C41B 178.29(19)
C3B C4B C5B C6B 3.7(3)
C41B C4B C5B C6B -177.17(19)
C4B C5B C6B C1B 0.5(3)
C4B C5B C6B C61B 178.04(18)
O1B C1B C6B C5B 176.20(17)
C2B C1B C6B C5B -5.7(3)
O1B C1B C6B C61B -1.4(3)
C2B C1B C6B C61B 176.76(17)
C5B C6B C61B C63B 10.6(3)
C1B C6B C61B C63B -171.96(17)
C5B C6B C61B C64B -108.4(2)
C1B C6B C61B C64B 69.1(2)
C5B C6B C61B C62B 130.0(2)
C1B C6B C61B C62B -52.6(2)
C3B C2B C7B N8B 178.64(19)
C1B C2B C7B N8B -8.4(3)
C2B C7B N8B C11B 170.39(18)
C2B C7B N8B V -9.7(3)
O1A V N8B C7B -79.77(16)
O1B V N8B C7B 17.38(16)
N8A V N8B C7B 29.1(5)
Cl V N8B C7B -171.47(15)
S17A V N8B C7B 99.68(15)
O1A V N8B C11B 100.13(13)
O1B V N8B C11B -162.72(13)
N8A V N8B C11B -151.0(4)
Cl V N8B C11B 8.43(13)
S17A V N8B C11B -80.42(13)
C7B N8B C11B C12B -89.6(2)
V N8B C11B C12B 90.45(19)
C7B N8B C11B C16B 92.7(2)
V N8B C11B C16B -87.20(19)
C16B C11B C12B C13B -0.5(3)
N8B C11B C12B C13B -178.09(18)
C16B C11B C12B S17B -175.97(15)
N8B C11B C12B S17B 6.4(3)
C11B C12B C13B C14B 1.1(3)
S17B C12B C13B C14B 176.60(16)
C12B C13B C14B C15B -1.3(3)
C13B C14B C15B C16B 0.7(3)
C14B C15B C16B C11B -0.1(3)
C12B C11B C16B C15B -0.1(3)
N8B C11B C16B C15B 177.59(18)
C13B C12B S17B C18B 69.68(18)
C11B C12B S17B C18B -114.90(16)
S17A C18A C18B S17B 48.44(17)
C12B S17B C18B C18A 64.27(16)
